data_2201663
loop_
_publ_author_name
'Jones, Peter G.'
'Fischer, Axel K.'
'Krill, Jochen'
'Schmutzler, Reinhard'

_publ_section_title
;
 (Di-<i>tert</i>-butylphosphino)(dimethylphosphino)methane disulfide
;
_journal_issue 9
_journal_name_full 'Acta Crystallographica Section E'
_journal_page_first o1016
_journal_page_last o1017
_journal_paper_doi 10.1107/S1600536802014927
_journal_volume 58
_journal_year 2002
_chemical_formula_iupac 'C11 H26 P2 S2'
_chemical_formula_moiety 'C11 H26 P2 S2'
_chemical_formula_sum 'C11 H26 P2 S2'
_chemical_formula_weight 284.38
_chemical_name_systematic
;
(Di-tert-butylphosphino)(dimethylphosphino)methane disulfide
;
_space_group_IT_number 62
_symmetry_cell_setting orthorhombic
_symmetry_space_group_name_Hall '-P 2ac 2n'
_symmetry_space_group_name_H-M 'P n m a'
_atom_sites_solution_hydrogens geom
_atom_sites_solution_primary direct
_atom_sites_solution_secondary difmap
_audit_creation_method SHELXL-97
_cell_angle_alpha 90.00
_cell_angle_beta 90.00
_cell_angle_gamma 90.00
_cell_formula_units_Z 4
_cell_length_a 18.298(5)
_cell_length_b 12.792(3)
_cell_length_c 6.586(2)
_cell_measurement_reflns_used 52
_cell_measurement_temperature 143(2)
_cell_measurement_theta_max 11.5
_cell_measurement_theta_min 10
_cell_volume 1541.6(7)
_computing_cell_refinement DIF4
_computing_data_collection 'DIF4 (Stoe & Cie, 1992)'
_computing_data_reduction 'REDU4 (Stoe & Cie, 1992)'
_computing_molecular_graphics 'XP (Siemens, 1994)'
_computing_publication_material SHELXL97
_computing_structure_refinement 'SHELXL97 (Sheldrick, 1997)'
_computing_structure_solution 'SHELXS97 (Sheldrick, 1990)'
_diffrn_ambient_temperature 143(2)
_diffrn_measured_fraction_theta_full 0.997
_diffrn_measured_fraction_theta_max 0.997
_diffrn_measurement_device_type 'Stoe STADI-4'
_diffrn_measurement_method \w/\q
_diffrn_radiation_monochromator graphite
_diffrn_radiation_source 'fine-focus sealed tube'
_diffrn_radiation_type MoK\a
_diffrn_radiation_wavelength 0.71073
_diffrn_reflns_av_R_equivalents 0.0203
_diffrn_reflns_av_sigmaI/netI 0.0174
_diffrn_reflns_limit_h_max 23
_diffrn_reflns_limit_h_min -2
_diffrn_reflns_limit_k_max 16
_diffrn_reflns_limit_k_min -9
_diffrn_reflns_limit_l_max 8
_diffrn_reflns_limit_l_min -8
_diffrn_reflns_number 2346
_diffrn_reflns_theta_full 27.50
_diffrn_reflns_theta_max 27.53
_diffrn_reflns_theta_min 3.19
_diffrn_standards_decay_% 0
_diffrn_standards_interval_time 60
_diffrn_standards_number 3
_exptl_absorpt_coefficient_mu 0.526
_exptl_absorpt_correction_type none
_exptl_crystal_colour colourless
_exptl_crystal_density_diffrn 1.225
_exptl_crystal_density_method 'not measured'
_exptl_crystal_description tablet
_exptl_crystal_F_000 616
_exptl_crystal_size_max 0.7
_exptl_crystal_size_mid 0.6
_exptl_crystal_size_min 0.5
_refine_diff_density_max 0.365
_refine_diff_density_min -0.353
_refine_ls_extinction_method none
_refine_ls_goodness_of_fit_ref 1.073
_refine_ls_hydrogen_treatment constr
_refine_ls_matrix_type full
_refine_ls_number_parameters 80
_refine_ls_number_reflns 1854
_refine_ls_number_restraints 0
_refine_ls_restrained_S_all 1.073
_refine_ls_R_factor_all 0.0295
_refine_ls_R_factor_gt 0.0267
_refine_ls_shift/su_max <0.001
_refine_ls_shift/su_mean 0.000
_refine_ls_structure_factor_coef Fsqd
_refine_ls_weighting_details 'calc w = 1/[\s^2^(Fo^2^)+(0.0363P)^2^+0.6264P] where P = (Fo^2^+2Fc^2^)/3'
_refine_ls_weighting_scheme calc
_refine_ls_wR_factor_gt 0.0698
_refine_ls_wR_factor_ref 0.0720
_reflns_number_gt 1712
_reflns_number_total 1854
_reflns_threshold_expression I>2\s(I)
_cod_data_source_file wn6117.cif
_cod_data_source_block I
_cod_database_code 2201663

loop_
_symmetry_equiv_pos_as_xyz
'x, y, z'
'-x+1/2, -y, z+1/2'
'-x, y+1/2, -z'
'x+1/2, -y+1/2, -z+1/2'
'-x, -y, -z'
'x-1/2, y, -z-1/2'
'x, -y-1/2, z'
'-x-1/2, y-1/2, z-1/2'

loop_
_atom_site_label
_atom_site_fract_x
_atom_site_fract_y
_atom_site_fract_z
_atom_site_U_iso_or_equiv
_atom_site_adp_type
_atom_site_calc_flag
_atom_site_refinement_flags
_atom_site_occupancy
_atom_site_disorder_assembly
_atom_site_disorder_group
_atom_site_type_symbol
P1 0.31790(2) 0.2500 0.54645(7) 0.01640(12) Uani d S 1 . . P
P2 0.14937(2) 0.2500 0.39177(7) 0.01930(12) Uani d S 1 . . P
S1 0.27809(3) 0.2500 0.82324(7) 0.02627(13) Uani d S 1 . . S
S2 0.09816(2) 0.2500 0.13121(8) 0.02721(13) Uani d S 1 . . S
C1 0.24776(9) 0.2500 0.3449(3) 0.0183(3) Uani d S 1 . . C
H1A 0.2578 0.3120 0.2593 0.022 Uiso calc PR 0.50 . . H
H1B 0.2578 0.1880 0.2593 0.022 Uiso calc PR 0.50 . . H
C2 0.37053(7) 0.12709(10) 0.4981(2) 0.0215(3) Uani d . 1 . . C
C3 0.31620(8) 0.03668(11) 0.5275(3) 0.0323(3) Uani d . 1 . . C
H3A 0.2930 0.0429 0.6610 0.039 Uiso calc R 1 . . H
H3B 0.3423 -0.0301 0.5190 0.039 Uiso calc R 1 . . H
H3C 0.2787 0.0396 0.4214 0.039 Uiso calc R 1 . . H
C4 0.43156(8) 0.11512(13) 0.6569(2) 0.0332(3) Uani d . 1 . . C
H4A 0.4115 0.1273 0.7928 0.040 Uiso calc R 1 . . H
H4B 0.4703 0.1661 0.6294 0.040 Uiso calc R 1 . . H
H4C 0.4518 0.0443 0.6497 0.040 Uiso calc R 1 . . H
C5 0.40353(7) 0.12033(11) 0.2851(2) 0.0273(3) Uani d . 1 . . C
H5A 0.3661 0.1376 0.1842 0.033 Uiso calc R 1 . . H
H5B 0.4215 0.0492 0.2610 0.033 Uiso calc R 1 . . H
H5C 0.4442 0.1699 0.2737 0.033 Uiso calc R 1 . . H
C6 0.12750(7) 0.13849(12) 0.5456(2) 0.0305(3) Uani d . 1 . . C
H6A 0.1415 0.0745 0.4738 0.037 Uiso calc R 1 . . H
H6B 0.0748 0.1374 0.5726 0.037 Uiso calc R 1 . . H
H6C 0.1542 0.1427 0.6743 0.037 Uiso calc R 1 . . H

loop_
_atom_site_aniso_label
_atom_site_aniso_U_11
_atom_site_aniso_U_22
_atom_site_aniso_U_33
_atom_site_aniso_U_12
_atom_site_aniso_U_13
_atom_site_aniso_U_23
P1 0.0162(2) 0.0201(2) 0.0128(2) 0.000 -0.00066(15) 0.000
P2 0.0150(2) 0.0220(2) 0.0209(2) 0.000 0.00108(17) 0.000
S1 0.0276(2) 0.0375(3) 0.0138(2) 0.000 0.00258(17) 0.000
S2 0.0181(2) 0.0360(3) 0.0276(3) 0.000 -0.00591(18) 0.000
C1 0.0155(7) 0.0239(8) 0.0154(8) 0.000 -0.0010(6) 0.000
C2 0.0215(6) 0.0211(6) 0.0217(6) 0.0031(5) -0.0024(5) 0.0002(5)
C3 0.0327(7) 0.0212(6) 0.0429(9) -0.0007(5) 0.0020(6) 0.0034(6)
C4 0.0297(7) 0.0388(8) 0.0310(7) 0.0103(6) -0.0084(6) 0.0015(7)
C5 0.0256(6) 0.0297(7) 0.0266(7) 0.0054(5) 0.0027(5) -0.0052(6)
C6 0.0251(7) 0.0332(7) 0.0331(8) -0.0059(5) 0.0039(6) 0.0082(6)

loop_
_atom_type_symbol
_atom_type_description
_atom_type_scat_dispersion_real
_atom_type_scat_dispersion_imag
_atom_type_scat_source
C C 0.0033 0.0016 'International Tables Vol C Tables 4.2.6.8 and 6.1.1.4'
H H 0.0000 0.0000 'International Tables Vol C Tables 4.2.6.8 and 6.1.1.4'
P P 0.1023 0.0942 'International Tables Vol C Tables 4.2.6.8 and 6.1.1.4'
S S 0.1246 0.1234 'International Tables Vol C Tables 4.2.6.8 and 6.1.1.4'

loop_
_geom_angle_atom_site_label_1
_geom_angle_atom_site_label_2
_geom_angle_atom_site_label_3
_geom_angle_site_symmetry_1
_geom_angle_site_symmetry_3
_geom_angle
_geom_angle_publ_flag
C1 P1 C2 . . 103.61(5) y
C2 P1 C2 . 7_565 114.34(8) y
C1 P1 S1 . . 114.18(6) y
C2 P1 S1 . . 110.43(5) y
C6 P2 C6 7_565 . 105.27(11) y
C6 P2 C1 . . 108.37(6) y
C6 P2 S2 . . 112.87(5) y
C1 P2 S2 . . 108.91(6) y
P2 C1 P1 . . 124.31(10) y
P2 C1 H1A . . 106.2 ?
P1 C1 H1A . . 106.2 ?
P2 C1 H1B . . 106.2 ?
P1 C1 H1B . . 106.3 ?
H1A C1 H1B . . 106.4 ?
C5 C2 C3 . . 109.18(11) ?
C5 C2 C4 . . 109.36(11) ?
C3 C2 C4 . . 107.99(12) ?
C5 C2 P1 . . 114.00(9) ?
C3 C2 P1 . . 106.13(9) ?
C4 C2 P1 . . 109.97(10) ?
C2 C3 H3A . . 109.5 ?
C2 C3 H3B . . 109.5 ?
H3A C3 H3B . . 109.5 ?
C2 C3 H3C . . 109.5 ?
H3A C3 H3C . . 109.5 ?
H3B C3 H3C . . 109.5 ?
C2 C4 H4A . . 109.5 ?
C2 C4 H4B . . 109.5 ?
H4A C4 H4B . . 109.5 ?
C2 C4 H4C . . 109.5 ?
H4A C4 H4C . . 109.5 ?
H4B C4 H4C . . 109.5 ?
C2 C5 H5A . . 109.5 ?
C2 C5 H5B . . 109.5 ?
H5A C5 H5B . . 109.5 ?
C2 C5 H5C . . 109.5 ?
H5A C5 H5C . . 109.5 ?
H5B C5 H5C . . 109.5 ?
P2 C6 H6A . . 109.5 ?
P2 C6 H6B . . 109.5 ?
H6A C6 H6B . . 109.5 ?
P2 C6 H6C . . 109.5 ?
H6A C6 H6C . . 109.5 ?
H6B C6 H6C . . 109.5 ?

loop_
_geom_bond_atom_site_label_1
_geom_bond_atom_site_label_2
_geom_bond_site_symmetry_2
_geom_bond_distance
_geom_bond_publ_flag
P1 C1 . 1.8464(18) y
P1 C2 . 1.8711(13) y
P1 S1 . 1.9631(8) y
P2 C6 . 1.7948(15) y
P2 C1 . 1.8266(18) y
P2 S2 . 1.9552(8) y
C1 H1A . 0.9900 ?
C1 H1B . 0.9900 ?
C2 C5 . 1.5296(19) ?
C2 C3 . 1.5373(19) ?
C2 C4 . 1.5377(18) ?
C3 H3A . 0.9800 ?
C3 H3B . 0.9800 ?
C3 H3C . 0.9800 ?
C4 H4A . 0.9800 ?
C4 H4B . 0.9800 ?
C4 H4C . 0.9800 ?
C5 H5A . 0.9800 ?
C5 H5B . 0.9800 ?
C5 H5C . 0.9800 ?
C6 H6A . 0.9800 ?
C6 H6B . 0.9800 ?
C6 H6C . 0.9800 ?

loop_
_geom_torsion_atom_site_label_1
_geom_torsion_atom_site_label_2
_geom_torsion_atom_site_label_3
_geom_torsion_atom_site_label_4
_geom_torsion_site_symmetry_1
_geom_torsion
_geom_torsion_publ_flag
C6 P2 C1 P1 . -56.87(6) ?
S2 P2 C1 P1 . 180.0 y
C2 P1 C1 P2 . 120.17(5) y
S1 P1 C1 P2 . 0.0 y
C1 P1 C2 C5 . 57.22(11) ?
C2 P1 C2 C5 7_565 -54.83(13) ?
S1 P1 C2 C5 . 179.91(8) ?
C1 P1 C2 C3 . -62.98(11) ?
C2 P1 C2 C3 7_565 -175.03(7) ?
S1 P1 C2 C3 . 59.71(10) ?
C1 P1 C2 C4 . -179.55(10) y
C2 P1 C2 C4 7_565 68.40(13) ?
S1 P1 C2 C4 . -56.86(10) ?
